data_7202144
loop_
_publ_author_name
'Orselli, Enrico'
'Albuquerque, Rodrigo Q.'
'Fransen, P. Michel'
'Fr\"ohlich, Roland'
'Janssen, Henk M.'
'De Cola, Luisa'

_publ_section_title
;
 1,2,3-Triazolyl-pyridine derivatives as chelating ligands for blue
 iridium(iii) complexes. Photophysics and electroluminescent devices
;
_journal_issue 38
_journal_name_full 'Journal of Materials Chemistry'
_journal_page_first 4579
_journal_paper_doi 10.1039/b805324c
_journal_volume 18
_journal_year 2008
_chemical_formula_sum 'C36 H21 Cl2 F6 Ir N6'
_chemical_formula_weight 914.69
_chemical_name_systematic
;
?
;
_space_group_IT_number 15
_symmetry_cell_setting monoclinic
_symmetry_space_group_name_Hall '-C 2yc'
_symmetry_space_group_name_H-M 'C 1 2/c 1'
_atom_sites_solution_hydrogens geom
_atom_sites_solution_primary direct
_atom_sites_solution_secondary difmap
_audit_creation_method SHELXL-97
_cell_angle_alpha 90.00
_cell_angle_beta 117.8320(10)
_cell_angle_gamma 90.00
_cell_formula_units_Z 8
_cell_length_a 26.1732(2)
_cell_length_b 15.7673(2)
_cell_length_c 18.1899(2)
_cell_measurement_reflns_used 6490
_cell_measurement_temperature 223(2)
_cell_measurement_theta_max 27.88
_cell_measurement_theta_min 0.41
_cell_volume 6638.26(14)
_computing_cell_refinement 'Collect (Nonius B.V., 1998)'
_computing_data_collection 'Collect (Nonius B.V., 1998)'
_computing_data_reduction 'Denzo-SMN (Otwinowski & Minor, 1997)'
_computing_molecular_graphics 'XP (BrukerAXS, 2000)'
_computing_publication_material 'SHELXL-97 (Sheldrick, 1997)'
_computing_structure_refinement 'SHELXL-97 (Sheldrick, 1997)'
_computing_structure_solution 'SHELXS-97 (Sheldrick, 1990)'
_diffrn_ambient_temperature 223(2)
_diffrn_measured_fraction_theta_full 0.993
_diffrn_measured_fraction_theta_max 0.993
_diffrn_measurement_device_type 'Nonius KappaCCD'
_diffrn_measurement_method '\w and \f scans'
_diffrn_radiation_monochromator graphite
_diffrn_radiation_source 'rotating anode Nonius FR591'
_diffrn_radiation_type MoK\a
_diffrn_radiation_wavelength 0.71073
_diffrn_reflns_av_R_equivalents 0.040
_diffrn_reflns_av_sigmaI/netI 0.0365
_diffrn_reflns_limit_h_max 34
_diffrn_reflns_limit_h_min -26
_diffrn_reflns_limit_k_max 20
_diffrn_reflns_limit_k_min -18
_diffrn_reflns_limit_l_max 21
_diffrn_reflns_limit_l_min -24
_diffrn_reflns_number 22679
_diffrn_reflns_theta_full 28.29
_diffrn_reflns_theta_max 28.29
_diffrn_reflns_theta_min 1.56
_exptl_absorpt_coefficient_mu 4.255
_exptl_absorpt_correction_T_max 0.6586
_exptl_absorpt_correction_T_min 0.3770
_exptl_absorpt_correction_type multi-scan
_exptl_absorpt_process_details 'Denzo (Otwinowski, Borek, Majewski & Minor, 2003)'
_exptl_crystal_colour yellow
_exptl_crystal_density_diffrn 1.830
_exptl_crystal_density_method 'not measured'
_exptl_crystal_description plate
_exptl_crystal_F_000 3552
_exptl_crystal_size_max 0.25
_exptl_crystal_size_mid 0.20
_exptl_crystal_size_min 0.10
_refine_diff_density_max 1.352
_refine_diff_density_min -1.874
_refine_diff_density_rms 0.127
_refine_ls_extinction_method none
_refine_ls_goodness_of_fit_ref 1.045
_refine_ls_hydrogen_treatment riding
_refine_ls_matrix_type full
_refine_ls_number_parameters 461
_refine_ls_number_reflns 8192
_refine_ls_number_restraints 42
_refine_ls_restrained_S_all 1.083
_refine_ls_R_factor_all 0.0453
_refine_ls_R_factor_gt 0.0338
_refine_ls_shift/su_max 0.006
_refine_ls_shift/su_mean 0.000
_refine_ls_structure_factor_coef Fsqd
_refine_ls_weighting_details 'calc w=1/[\s^2^(Fo^2^)+(0.0468P)^2^+20.4566P] where P=(Fo^2^+2Fc^2^)/3'
_refine_ls_weighting_scheme calc
_refine_ls_wR_factor_gt 0.0839
_refine_ls_wR_factor_ref 0.0886
_reflns_number_gt 6738
_reflns_number_total 8192
_reflns_threshold_expression >2sigma(I)
_cod_data_source_file b805324c.txt
_cod_data_source_block fro4435
_cod_original_sg_symbol_H-M C2/c
_cod_database_code 7202144

loop_
_symmetry_equiv_pos_as_xyz
'x, y, z'
'-x, y, -z+1/2'
'x+1/2, y+1/2, z'
'-x+1/2, y+1/2, -z+1/2'
'-x, -y, -z'
'x, -y, z-1/2'
'-x+1/2, -y+1/2, -z'
'x+1/2, -y+1/2, z-1/2'

loop_
_atom_site_label
_atom_site_type_symbol
_atom_site_fract_x
_atom_site_fract_y
_atom_site_fract_z
_atom_site_U_iso_or_equiv
_atom_site_adp_type
_atom_site_occupancy
_atom_site_symmetry_multiplicity
_atom_site_calc_flag
_atom_site_refinement_flags
_atom_site_disorder_assembly
_atom_site_disorder_group
Ir Ir -0.305571(6) 0.442018(9) 1.112632(8) 0.02166(6) Uani 1 1 d . . .
N1 N -0.25807(15) 0.4370(2) 1.2472(2) 0.0229(7) Uani 1 1 d . . .
C2 C -0.28176(19) 0.4279(3) 1.2986(3) 0.0291(9) Uani 1 1 d . . .
H2 H -0.3219 0.4203 1.2756 0.035 Uiso 1 1 calc R . .
C3 C -0.2488(2) 0.4293(3) 1.3843(3) 0.0309(9) Uani 1 1 d . . .
H3 H -0.2664 0.4230 1.4187 0.037 Uiso 1 1 calc R . .
C4 C -0.1894(2) 0.4403(3) 1.4189(3) 0.0300(9) Uani 1 1 d . . .
H4 H -0.1663 0.4416 1.4769 0.036 Uiso 1 1 calc R . .
C5 C -0.16459(19) 0.4493(3) 1.3664(3) 0.0294(9) Uani 1 1 d . . .
H5 H -0.1244 0.4563 1.3885 0.035 Uiso 1 1 calc R . .
C6 C -0.19993(18) 0.4479(2) 1.2807(2) 0.0238(8) Uani 1 1 d . . .
C7 C -0.17929(17) 0.4602(3) 1.2199(2) 0.0249(8) Uani 1 1 d . . .
N8 N -0.21971(15) 0.4706(2) 1.1391(2) 0.0244(7) Uani 1 1 d . . .
N9 N -0.19320(16) 0.4861(2) 1.0936(2) 0.0316(8) Uani 1 1 d . . .
N10 N -0.13581(16) 0.4851(3) 1.1427(2) 0.0379(9) Uani 1 1 d . . .
C11 C -0.12572(18) 0.4687(3) 1.2220(3) 0.0294(9) Uani 1 1 d . . .
C12 C -0.06740(19) 0.4561(3) 1.2918(3) 0.0339(10) Uani 1 1 d . . .
C13 C -0.0442(2) 0.3752(4) 1.3095(3) 0.0507(13) Uani 1 1 d . . .
H13 H -0.0646 0.3291 1.2759 0.061 Uiso 1 1 calc R . .
C14 C 0.0093(3) 0.3634(4) 1.3771(4) 0.0599(16) Uani 1 1 d . . .
F14 F 0.0310(2) 0.2831(3) 1.3939(3) 0.1110(18) Uani 1 1 d . . .
C15 C 0.0416(2) 0.4281(4) 1.4280(4) 0.0534(15) Uani 1 1 d . . .
H15 H 0.0784 0.4187 1.4731 0.064 Uiso 1 1 calc R . .
C16 C 0.0173(2) 0.5063(4) 1.4094(4) 0.0563(15) Uani 1 1 d . . .
F16 F 0.04767(19) 0.5710(3) 1.4591(3) 0.1007(18) Uani 1 1 d . . .
C17 C -0.0357(2) 0.5231(4) 1.3438(3) 0.0497(13) Uani 1 1 d . . .
H17 H -0.0506 0.5786 1.3338 0.060 Uiso 1 1 calc R . .
N21 N -0.33012(15) 0.5627(2) 1.1209(2) 0.0250(7) Uani 1 1 d . . .
C22 C -0.2983(2) 0.6320(3) 1.1268(3) 0.0323(10) Uani 1 1 d . . .
H22 H -0.2612 0.6244 1.1319 0.039 Uiso 1 1 calc R . .
C23 C -0.3177(2) 0.7131(3) 1.1256(3) 0.0398(11) Uani 1 1 d . . .
H23 H -0.2944 0.7601 1.1299 0.048 Uiso 1 1 calc R . .
C24 C -0.3729(2) 0.7240(3) 1.1180(3) 0.0439(12) Uani 1 1 d . . .
H24 H -0.3874 0.7788 1.1165 0.053 Uiso 1 1 calc R . .
C25 C -0.4058(2) 0.6543(3) 1.1126(3) 0.0370(10) Uani 1 1 d . . .
H25 H -0.4428 0.6613 1.1081 0.044 Uiso 1 1 calc R . .
C26 C -0.38439(18) 0.5727(3) 1.1138(2) 0.0264(8) Uani 1 1 d . . .
C27 C -0.41417(17) 0.4919(3) 1.1063(2) 0.0264(9) Uani 1 1 d . . .
C28 C -0.46827(19) 0.4818(3) 1.1022(3) 0.0321(9) Uani 1 1 d . . .
F28 F -0.49747(12) 0.55092(18) 1.10743(19) 0.0443(7) Uani 1 1 d . . .
C29 C -0.4943(2) 0.4041(3) 1.0940(3) 0.0381(11) Uani 1 1 d . . .
H29 H -0.5307 0.3988 1.0919 0.046 Uiso 1 1 calc R . .
C30 C -0.4644(2) 0.3349(3) 1.0893(3) 0.0398(11) Uani 1 1 d . . .
F30 F -0.48970(14) 0.2574(2) 1.0800(2) 0.0616(9) Uani 1 1 d . . .
C31 C -0.41069(19) 0.3393(3) 1.0927(3) 0.0328(9) Uani 1 1 d . . .
H31 H -0.3922 0.2898 1.0886 0.039 Uiso 1 1 calc R . .
C32 C -0.38421(17) 0.4183(3) 1.1023(2) 0.0244(8) Uani 1 1 d . . .
N41 N -0.29236(15) 0.3187(2) 1.0916(2) 0.0268(7) Uani 1 1 d . . .
C42 C -0.2625(2) 0.2619(3) 1.1518(3) 0.0372(10) Uani 1 1 d . . .
H42 H -0.2444 0.2805 1.2073 0.045 Uiso 1 1 calc R . .
C43 C -0.2572(2) 0.1783(3) 1.1361(3) 0.0435(12) Uani 1 1 d . . .
H43 H -0.2365 0.1403 1.1799 0.052 Uiso 1 1 calc R . .
C44 C -0.2830(2) 0.1511(3) 1.0542(3) 0.0445(12) Uani 1 1 d . . .
H44 H -0.2799 0.0942 1.0414 0.053 Uiso 1 1 calc R . .
C45 C -0.3134(2) 0.2088(3) 0.9916(3) 0.0392(11) Uani 1 1 d . . .
H45 H -0.3312 0.1907 0.9359 0.047 Uiso 1 1 calc R . .
C46 C -0.31794(19) 0.2929(3) 1.0100(3) 0.0298(9) Uani 1 1 d . . .
C47 C -0.34661(19) 0.3624(3) 0.9519(2) 0.0295(9) Uani 1 1 d . . .
C48 C -0.3746(2) 0.3559(3) 0.8653(3) 0.0397(11) Uani 1 1 d . . .
F48 F -0.37865(16) 0.2798(2) 0.82850(18) 0.0618(9) Uani 1 1 d . . .
C49 C -0.3996(2) 0.4240(4) 0.8133(3) 0.0454(13) Uani 1 1 d . . .
H49 H -0.4195 0.4180 0.7552 0.054 Uiso 1 1 calc R . .
C50 C -0.3938(2) 0.5010(3) 0.8514(3) 0.0384(11) Uani 1 1 d . . .
F50 F -0.41711(16) 0.5700(2) 0.80138(18) 0.0568(9) Uani 1 1 d . . .
C51 C -0.36655(18) 0.5130(3) 0.9361(3) 0.0305(9) Uani 1 1 d . . .
H51 H -0.3638 0.5674 0.9588 0.037 Uiso 1 1 calc R . .
C52 C -0.34309(17) 0.4428(2) 0.9876(2) 0.0234(8) Uani 1 1 d . . .
Cl1A Cl -0.1446(2) 0.7063(3) 1.2286(3) 0.1393(11) Uani 0.731(3) 1 d PDU A 1
Cl2A Cl -0.1734(2) 0.7363(3) 1.0699(2) 0.1393(11) Uani 0.731(3) 1 d PDU A 1
C61A C -0.1089(4) 0.7096(9) 1.1700(5) 0.161(5) Uani 0.731(3) 1 d PDU A 1
H61A H -0.0919 0.6548 1.1681 0.194 Uiso 0.731(3) 1 calc PR A 1
H61B H -0.0793 0.7541 1.1884 0.194 Uiso 0.731(3) 1 calc PR A 1
Cl1B Cl -0.1831(4) 0.7364(7) 1.1473(7) 0.1393(11) Uani 0.269(3) 1 d PDU A 2
Cl2B Cl -0.1186(6) 0.7381(7) 1.0759(6) 0.1393(11) Uani 0.269(3) 1 d PDU A 2
C61B C -0.1089(4) 0.7096(9) 1.1700(5) 0.161(5) Uani 0.269(3) 1 d PDU A 2
H61C H -0.0798 0.7442 1.2148 0.194 Uiso 0.269(3) 1 calc PR A 2
H61D H -0.1001 0.6492 1.1816 0.194 Uiso 0.269(3) 1 calc PR A 2

loop_
_atom_site_aniso_label
_atom_site_aniso_U_11
_atom_site_aniso_U_22
_atom_site_aniso_U_33
_atom_site_aniso_U_23
_atom_site_aniso_U_13
_atom_site_aniso_U_12
Ir 0.01975(9) 0.02526(9) 0.01651(8) -0.00057(5) 0.00557(6) -0.00041(6)
N1 0.0214(16) 0.0284(17) 0.0157(15) 0.0000(12) 0.0060(13) 0.0003(13)
C2 0.025(2) 0.035(2) 0.027(2) 0.0014(16) 0.0113(18) -0.0001(17)
C3 0.035(2) 0.037(2) 0.024(2) 0.0005(17) 0.0170(19) 0.0007(19)
C4 0.033(2) 0.033(2) 0.0190(19) -0.0008(16) 0.0084(17) 0.0002(18)
C5 0.022(2) 0.037(2) 0.0211(19) -0.0022(16) 0.0039(17) -0.0007(17)
C6 0.024(2) 0.0261(19) 0.0187(18) -0.0006(14) 0.0075(16) -0.0006(16)
C7 0.022(2) 0.031(2) 0.0177(18) -0.0019(15) 0.0051(16) -0.0016(16)
N8 0.0237(17) 0.0316(17) 0.0175(15) -0.0015(13) 0.0094(14) -0.0015(14)
N9 0.0297(19) 0.044(2) 0.0231(17) -0.0007(15) 0.0140(15) -0.0020(17)
N10 0.0262(19) 0.060(3) 0.0263(19) -0.0029(18) 0.0111(16) -0.0026(19)
C11 0.024(2) 0.039(2) 0.025(2) -0.0018(17) 0.0113(17) -0.0015(18)
C12 0.023(2) 0.051(3) 0.029(2) 0.0007(19) 0.0137(19) -0.0022(19)
C13 0.037(3) 0.055(3) 0.049(3) -0.004(3) 0.010(2) 0.001(2)
C14 0.042(3) 0.061(4) 0.064(4) 0.014(3) 0.014(3) 0.017(3)
F14 0.071(3) 0.074(3) 0.128(4) 0.011(3) -0.003(3) 0.032(2)
C15 0.023(2) 0.077(4) 0.045(3) 0.010(3) 0.004(2) 0.003(3)
C16 0.031(3) 0.071(4) 0.045(3) -0.009(3) 0.000(2) -0.011(3)
F16 0.057(3) 0.081(3) 0.089(3) -0.023(2) -0.029(2) -0.007(2)
C17 0.034(3) 0.051(3) 0.044(3) -0.003(2) 0.002(2) 0.001(2)
N21 0.0269(18) 0.0260(17) 0.0188(16) -0.0028(12) 0.0080(14) -0.0006(14)
C22 0.032(2) 0.034(2) 0.032(2) -0.0036(18) 0.0162(19) -0.0050(19)
C23 0.047(3) 0.030(2) 0.041(3) -0.001(2) 0.020(2) -0.006(2)
C24 0.054(3) 0.027(2) 0.052(3) -0.001(2) 0.026(3) 0.008(2)
C25 0.035(3) 0.038(3) 0.037(2) 0.0006(19) 0.016(2) 0.008(2)
C26 0.026(2) 0.032(2) 0.0174(18) 0.0000(15) 0.0072(16) 0.0013(17)
C27 0.0191(19) 0.037(2) 0.0178(18) 0.0019(16) 0.0043(15) 0.0005(17)
C28 0.023(2) 0.045(3) 0.022(2) -0.0018(18) 0.0061(17) 0.0031(19)
F28 0.0295(15) 0.0555(18) 0.0483(17) -0.0076(13) 0.0184(13) 0.0046(13)
C29 0.022(2) 0.056(3) 0.034(2) 0.000(2) 0.0120(19) -0.005(2)
C30 0.033(2) 0.041(3) 0.038(2) 0.001(2) 0.010(2) -0.012(2)
F30 0.0481(19) 0.0482(18) 0.091(3) -0.0005(17) 0.0349(19) -0.0187(15)
C31 0.027(2) 0.033(2) 0.033(2) 0.0034(18) 0.0099(18) -0.0006(18)
C32 0.0200(19) 0.033(2) 0.0167(17) 0.0013(15) 0.0061(15) -0.0013(16)
N41 0.0265(17) 0.0269(17) 0.0241(16) -0.0011(14) 0.0094(14) -0.0001(14)
C42 0.042(3) 0.034(2) 0.031(2) 0.0015(18) 0.013(2) 0.009(2)
C43 0.053(3) 0.036(2) 0.039(3) 0.007(2) 0.019(2) 0.012(2)
C44 0.062(3) 0.030(2) 0.048(3) -0.003(2) 0.032(3) 0.002(2)
C45 0.051(3) 0.034(2) 0.034(2) -0.0081(19) 0.022(2) -0.005(2)
C46 0.031(2) 0.031(2) 0.027(2) -0.0039(17) 0.0126(18) -0.0055(18)
C47 0.030(2) 0.035(2) 0.0208(19) -0.0040(16) 0.0095(17) -0.0025(18)
C48 0.046(3) 0.042(3) 0.027(2) -0.0096(19) 0.015(2) -0.007(2)
F48 0.086(3) 0.0527(19) 0.0321(15) -0.0180(14) 0.0149(16) -0.0028(17)
C49 0.048(3) 0.061(3) 0.021(2) -0.003(2) 0.010(2) -0.003(3)
C50 0.036(3) 0.053(3) 0.025(2) 0.012(2) 0.013(2) 0.007(2)
F50 0.070(2) 0.063(2) 0.0288(15) 0.0182(13) 0.0164(15) 0.0219(17)
C51 0.025(2) 0.039(2) 0.027(2) 0.0037(18) 0.0116(18) 0.0012(18)
C52 0.0179(18) 0.035(2) 0.0140(16) 0.0007(15) 0.0046(14) 0.0004(16)
Cl1A 0.169(3) 0.1188(18) 0.1092(17) -0.0134(14) 0.0474(18) 0.0208(18)
Cl2A 0.169(3) 0.1188(18) 0.1092(17) -0.0134(14) 0.0474(18) 0.0208(18)
C61A 0.176(8) 0.127(7) 0.185(8) 0.027(6) 0.087(6) 0.013(6)
Cl1B 0.169(3) 0.1188(18) 0.1092(17) -0.0134(14) 0.0474(18) 0.0208(18)
Cl2B 0.169(3) 0.1188(18) 0.1092(17) -0.0134(14) 0.0474(18) 0.0208(18)
C61B 0.176(8) 0.127(7) 0.185(8) 0.027(6) 0.087(6) 0.013(6)

loop_
_atom_type_symbol
_atom_type_description
_atom_type_scat_dispersion_real
_atom_type_scat_dispersion_imag
_atom_type_scat_source
C C 0.0033 0.0016 'International Tables Vol C Tables 4.2.6.8 and 6.1.1.4'
H H 0.0000 0.0000 'International Tables Vol C Tables 4.2.6.8 and 6.1.1.4'
N N 0.0061 0.0033 'International Tables Vol C Tables 4.2.6.8 and 6.1.1.4'
F F 0.0171 0.0103 'International Tables Vol C Tables 4.2.6.8 and 6.1.1.4'
Cl Cl 0.1484 0.1585 'International Tables Vol C Tables 4.2.6.8 and 6.1.1.4'
Ir Ir -1.4442 7.9887 'International Tables Vol C Tables 4.2.6.8 and 6.1.1.4'

loop_
_geom_angle_atom_site_label_1
_geom_angle_atom_site_label_2
_geom_angle_atom_site_label_3
_geom_angle
_geom_angle_site_symmetry_1
_geom_angle_site_symmetry_3
_geom_angle_publ_flag
C32 Ir C52 87.53(16) . . ?
C32 Ir N21 80.58(16) . . ?
C52 Ir N21 94.23(14) . . ?
C32 Ir N41 93.48(16) . . ?
C52 Ir N41 80.19(15) . . ?
N21 Ir N41 172.07(13) . . ?
C32 Ir N8 172.90(14) . . ?
C52 Ir N8 99.34(14) . . ?
N21 Ir N8 97.04(14) . . ?
N41 Ir N8 89.47(14) . . ?
C32 Ir N1 96.97(14) . . ?
C52 Ir N1 174.77(14) . . ?
N21 Ir N1 89.14(12) . . ?
N41 Ir N1 96.84(12) . . ?
N8 Ir N1 76.24(13) . . ?
C2 N1 C6 118.9(3) . . ?
C2 N1 Ir 125.4(3) . . ?
C6 N1 Ir 115.6(3) . . ?
N1 C2 C3 122.1(4) . . ?
C2 C3 C4 119.3(4) . . ?
C5 C4 C3 119.0(4) . . ?
C4 C5 C6 119.3(4) . . ?
N1 C6 C5 121.5(4) . . ?
N1 C6 C7 114.3(3) . . ?
C5 C6 C7 124.1(4) . . ?
N8 C7 C11 106.4(3) . . ?
N8 C7 C6 117.4(4) . . ?
C11 C7 C6 136.1(4) . . ?
N9 N8 C7 109.0(3) . . ?
N9 N8 Ir 134.9(3) . . ?
C7 N8 Ir 115.3(3) . . ?
N8 N9 N10 109.3(3) . . ?
N9 N10 C11 108.0(3) . . ?
N10 C11 C7 107.1(4) . . ?
N10 C11 C12 123.3(4) . . ?
C7 C11 C12 129.4(4) . . ?
C13 C12 C17 118.7(5) . . ?
C13 C12 C11 119.4(4) . . ?
C17 C12 C11 121.9(4) . . ?
C14 C13 C12 119.0(5) . . ?
F14 C14 C15 118.6(5) . . ?
F14 C14 C13 118.0(6) . . ?
C15 C14 C13 123.4(6) . . ?
C16 C15 C14 116.0(5) . . ?
F16 C16 C15 117.4(5) . . ?
F16 C16 C17 118.6(6) . . ?
C15 C16 C17 124.0(5) . . ?
C16 C17 C12 118.8(5) . . ?
C22 N21 C26 119.1(4) . . ?
C22 N21 Ir 124.0(3) . . ?
C26 N21 Ir 116.7(3) . . ?
N21 C22 C23 123.0(4) . . ?
C22 C23 C24 118.3(4) . . ?
C25 C24 C23 119.6(4) . . ?
C24 C25 C26 120.2(5) . . ?
N21 C26 C25 119.7(4) . . ?
N21 C26 C27 112.9(4) . . ?
C25 C26 C27 127.3(4) . . ?
C28 C27 C32 118.4(4) . . ?
C28 C27 C26 125.9(4) . . ?
C32 C27 C26 115.6(4) . . ?
F28 C28 C29 117.1(4) . . ?
F28 C28 C27 119.7(4) . . ?
C29 C28 C27 123.2(4) . . ?
C30 C29 C28 116.7(4) . . ?
F30 C30 C29 117.8(4) . . ?
F30 C30 C31 118.4(5) . . ?
C29 C30 C31 123.8(4) . . ?
C30 C31 C32 119.1(4) . . ?
C31 C32 C27 118.7(4) . . ?
C31 C32 Ir 127.2(3) . . ?
C27 C32 Ir 114.1(3) . . ?
C42 N41 C46 119.2(4) . . ?
C42 N41 Ir 124.4(3) . . ?
C46 N41 Ir 116.4(3) . . ?
N41 C42 C43 123.2(4) . . ?
C42 C43 C44 118.5(5) . . ?
C45 C44 C43 119.1(4) . . ?
C44 C45 C46 120.8(4) . . ?
N41 C46 C45 119.3(4) . . ?
N41 C46 C47 112.7(4) . . ?
C45 C46 C47 127.9(4) . . ?
C48 C47 C52 118.3(4) . . ?
C48 C47 C46 125.6(4) . . ?
C52 C47 C46 116.0(4) . . ?
F48 C48 C49 116.6(4) . . ?
F48 C48 C47 120.2(4) . . ?
C49 C48 C47 123.2(4) . . ?
C50 C49 C48 116.0(4) . . ?
F50 C50 C49 117.3(4) . . ?
F50 C50 C51 118.3(5) . . ?
C49 C50 C51 124.4(5) . . ?
C50 C51 C52 118.7(4) . . ?
C51 C52 C47 119.4(4) . . ?
C51 C52 Ir 126.4(3) . . ?
C47 C52 Ir 114.2(3) . . ?
Cl1A C61A Cl2A 96.1(4) . . ?

loop_
_geom_bond_atom_site_label_1
_geom_bond_atom_site_label_2
_geom_bond_distance
_geom_bond_site_symmetry_2
_geom_bond_publ_flag
Ir C32 2.012(4) . ?
Ir C52 2.012(4) . ?
Ir N21 2.036(3) . ?
Ir N41 2.042(3) . ?
Ir N8 2.115(3) . ?
Ir N1 2.168(3) . ?
N1 C2 1.350(5) . ?
N1 C6 1.360(5) . ?
C2 C3 1.385(6) . ?
C3 C4 1.389(7) . ?
C4 C5 1.388(6) . ?
C5 C6 1.394(6) . ?
C6 C7 1.452(6) . ?
C7 N8 1.362(5) . ?
C7 C11 1.392(6) . ?
N8 N9 1.328(5) . ?
N9 N10 1.342(5) . ?
N10 C11 1.364(5) . ?
C11 C12 1.474(6) . ?
C12 C13 1.384(7) . ?
C12 C17 1.402(7) . ?
C13 C14 1.378(8) . ?
C14 F14 1.363(7) . ?
C14 C15 1.372(9) . ?
C15 C16 1.357(8) . ?
C16 F16 1.348(7) . ?
C16 C17 1.369(7) . ?
N21 C22 1.347(6) . ?
N21 C26 1.374(6) . ?
C22 C23 1.373(7) . ?
C23 C24 1.396(7) . ?
C24 C25 1.371(7) . ?
C25 C26 1.399(6) . ?
C26 C27 1.467(6) . ?
C27 C28 1.392(6) . ?
C27 C32 1.421(6) . ?
C28 F28 1.360(5) . ?
C28 C29 1.375(7) . ?
C29 C30 1.368(7) . ?
C30 F30 1.362(6) . ?
C30 C31 1.381(7) . ?
C31 C32 1.396(6) . ?
N41 C42 1.347(5) . ?
N41 C46 1.374(5) . ?
C42 C43 1.369(7) . ?
C43 C44 1.386(7) . ?
C44 C45 1.383(7) . ?
C45 C46 1.387(6) . ?
C46 C47 1.463(6) . ?
C47 C48 1.395(6) . ?
C47 C52 1.408(6) . ?
C48 F48 1.353(5) . ?
C48 C49 1.378(7) . ?
C49 C50 1.372(7) . ?
C50 F50 1.366(5) . ?
C50 C51 1.376(6) . ?
C51 C52 1.394(6) . ?
Cl1A C61A 1.716(8) . ?
Cl2A C61A 1.864(8) . ?

loop_
_geom_torsion_atom_site_label_1
_geom_torsion_atom_site_label_2
_geom_torsion_atom_site_label_3
_geom_torsion_atom_site_label_4
_geom_torsion
_geom_torsion_site_symmetry_1
_geom_torsion_site_symmetry_2
_geom_torsion_site_symmetry_3
_geom_torsion_site_symmetry_4
_geom_torsion_publ_flag
C32 Ir N1 C2 -5.0(3) . . . . ?
C52 Ir N1 C2 -154.4(15) . . . . ?
N21 Ir N1 C2 75.4(3) . . . . ?
N41 Ir N1 C2 -99.4(3) . . . . ?
N8 Ir N1 C2 172.8(3) . . . . ?
C32 Ir N1 C6 178.0(3) . . . . ?
C52 Ir N1 C6 28.6(17) . . . . ?
N21 Ir N1 C6 -101.6(3) . . . . ?
N41 Ir N1 C6 83.6(3) . . . . ?
N8 Ir N1 C6 -4.2(3) . . . . ?
C6 N1 C2 C3 0.1(6) . . . . ?
Ir N1 C2 C3 -176.8(3) . . . . ?
N1 C2 C3 C4 -0.1(6) . . . . ?
C2 C3 C4 C5 -0.2(6) . . . . ?
C3 C4 C5 C6 0.5(6) . . . . ?
C2 N1 C6 C5 0.3(6) . . . . ?
Ir N1 C6 C5 177.5(3) . . . . ?
C2 N1 C6 C7 -177.8(3) . . . . ?
Ir N1 C6 C7 -0.6(4) . . . . ?
C4 C5 C6 N1 -0.6(6) . . . . ?
C4 C5 C6 C7 177.3(4) . . . . ?
N1 C6 C7 N8 8.3(5) . . . . ?
C5 C6 C7 N8 -169.7(4) . . . . ?
N1 C6 C7 C11 -175.5(5) . . . . ?
C5 C6 C7 C11 6.4(8) . . . . ?
C11 C7 N8 N9 -1.0(5) . . . . ?
C6 C7 N8 N9 176.2(3) . . . . ?
C11 C7 N8 Ir 170.7(3) . . . . ?
C6 C7 N8 Ir -12.0(5) . . . . ?
C32 Ir N8 N9 -165.0(11) . . . . ?
C52 Ir N8 N9 0.4(4) . . . . ?
N21 Ir N8 N9 -95.0(4) . . . . ?
N41 Ir N8 N9 80.4(4) . . . . ?
N1 Ir N8 N9 177.6(4) . . . . ?
C32 Ir N8 C7 26.0(13) . . . . ?
C52 Ir N8 C7 -168.5(3) . . . . ?
N21 Ir N8 C7 96.0(3) . . . . ?
N41 Ir N8 C7 -88.6(3) . . . . ?
N1 Ir N8 C7 8.6(3) . . . . ?
C7 N8 N9 N10 0.8(5) . . . . ?
Ir N8 N9 N10 -168.7(3) . . . . ?
N8 N9 N10 C11 -0.3(5) . . . . ?
N9 N10 C11 C7 -0.4(5) . . . . ?
N9 N10 C11 C12 175.0(4) . . . . ?
N8 C7 C11 N10 0.9(5) . . . . ?
C6 C7 C11 N10 -175.6(5) . . . . ?
N8 C7 C11 C12 -174.1(4) . . . . ?
C6 C7 C11 C12 9.5(9) . . . . ?
N10 C11 C12 C13 -89.9(6) . . . . ?
C7 C11 C12 C13 84.4(6) . . . . ?
N10 C11 C12 C17 93.3(6) . . . . ?
C7 C11 C12 C17 -92.4(7) . . . . ?
C17 C12 C13 C14 -0.4(8) . . . . ?
C11 C12 C13 C14 -177.2(5) . . . . ?
C12 C13 C14 F14 179.2(6) . . . . ?
C12 C13 C14 C15 -0.8(10) . . . . ?
F14 C14 C15 C16 -178.6(6) . . . . ?
C13 C14 C15 C16 1.4(10) . . . . ?
C14 C15 C16 F16 179.0(6) . . . . ?
C14 C15 C16 C17 -0.9(10) . . . . ?
F16 C16 C17 C12 180.0(6) . . . . ?
C15 C16 C17 C12 -0.2(10) . . . . ?
C13 C12 C17 C16 0.8(8) . . . . ?
C11 C12 C17 C16 177.6(5) . . . . ?
C32 Ir N21 C22 -176.9(4) . . . . ?
C52 Ir N21 C22 -90.1(3) . . . . ?
N41 Ir N21 C22 -135.0(9) . . . . ?
N8 Ir N21 C22 9.9(3) . . . . ?
N1 Ir N21 C22 85.9(3) . . . . ?
C32 Ir N21 C26 -1.8(3) . . . . ?
C52 Ir N21 C26 85.0(3) . . . . ?
N41 Ir N21 C26 40.0(11) . . . . ?
N8 Ir N21 C26 -175.0(3) . . . . ?
N1 Ir N21 C26 -99.0(3) . . . . ?
C26 N21 C22 C23 -0.3(6) . . . . ?
Ir N21 C22 C23 174.6(3) . . . . ?
N21 C22 C23 C24 0.0(7) . . . . ?
C22 C23 C24 C25 0.6(8) . . . . ?
C23 C24 C25 C26 -0.7(7) . . . . ?
C22 N21 C26 C25 0.2(6) . . . . ?
Ir N21 C26 C25 -175.2(3) . . . . ?
C22 N21 C26 C27 178.8(3) . . . . ?
Ir N21 C26 C27 3.5(4) . . . . ?
C24 C25 C26 N21 0.4(7) . . . . ?
C24 C25 C26 C27 -178.1(4) . . . . ?
N21 C26 C27 C28 176.7(4) . . . . ?
C25 C26 C27 C28 -4.7(7) . . . . ?
N21 C26 C27 C32 -3.8(5) . . . . ?
C25 C26 C27 C32 174.7(4) . . . . ?
C32 C27 C28 F28 178.8(3) . . . . ?
C26 C27 C28 F28 -1.8(6) . . . . ?
C32 C27 C28 C29 -0.3(6) . . . . ?
C26 C27 C28 C29 179.2(4) . . . . ?
F28 C28 C29 C30 -179.6(4) . . . . ?
C27 C28 C29 C30 -0.5(7) . . . . ?
C28 C29 C30 F30 -179.0(4) . . . . ?
C28 C29 C30 C31 0.4(7) . . . . ?
F30 C30 C31 C32 -180.0(4) . . . . ?
C29 C30 C31 C32 0.6(7) . . . . ?
C30 C31 C32 C27 -1.4(6) . . . . ?
C30 C31 C32 Ir 177.9(3) . . . . ?
C28 C27 C32 C31 1.3(6) . . . . ?
C26 C27 C32 C31 -178.2(4) . . . . ?
C28 C27 C32 Ir -178.1(3) . . . . ?
C26 C27 C32 Ir 2.4(4) . . . . ?
C52 Ir C32 C31 85.5(4) . . . . ?
N21 Ir C32 C31 -179.7(4) . . . . ?
N41 Ir C32 C31 5.5(4) . . . . ?
N8 Ir C32 C31 -108.8(12) . . . . ?
N1 Ir C32 C31 -91.8(4) . . . . ?
C52 Ir C32 C27 -95.1(3) . . . . ?
N21 Ir C32 C27 -0.4(3) . . . . ?
N41 Ir C32 C27 -175.1(3) . . . . ?
N8 Ir C32 C27 70.5(12) . . . . ?
N1 Ir C32 C27 87.6(3) . . . . ?
C32 Ir N41 C42 -96.8(4) . . . . ?
C52 Ir N41 C42 176.3(4) . . . . ?
N21 Ir N41 C42 -138.1(9) . . . . ?
N8 Ir N41 C42 76.7(4) . . . . ?
N1 Ir N41 C42 0.6(4) . . . . ?
C32 Ir N41 C46 80.7(3) . . . . ?
C52 Ir N41 C46 -6.2(3) . . . . ?
N21 Ir N41 C46 39.5(11) . . . . ?
N8 Ir N41 C46 -105.8(3) . . . . ?
N1 Ir N41 C46 178.2(3) . . . . ?
C46 N41 C42 C43 -1.5(7) . . . . ?
Ir N41 C42 C43 176.0(4) . . . . ?
N41 C42 C43 C44 1.1(8) . . . . ?
C42 C43 C44 C45 -0.5(8) . . . . ?
C43 C44 C45 C46 0.3(8) . . . . ?
C42 N41 C46 C45 1.3(6) . . . . ?
Ir N41 C46 C45 -176.4(3) . . . . ?
C42 N41 C46 C47 -177.5(4) . . . . ?
Ir N41 C46 C47 4.8(5) . . . . ?
C44 C45 C46 N41 -0.7(7) . . . . ?
C44 C45 C46 C47 177.9(5) . . . . ?
N41 C46 C47 C48 177.9(4) . . . . ?
C45 C46 C47 C48 -0.8(8) . . . . ?
N41 C46 C47 C52 0.6(6) . . . . ?
C45 C46 C47 C52 -178.1(5) . . . . ?
C52 C47 C48 F48 179.6(4) . . . . ?
C46 C47 C48 F48 2.4(8) . . . . ?
C52 C47 C48 C49 -0.9(8) . . . . ?
C46 C47 C48 C49 -178.1(5) . . . . ?
F48 C48 C49 C50 -178.2(5) . . . . ?
C47 C48 C49 C50 2.3(8) . . . . ?
C48 C49 C50 F50 178.8(5) . . . . ?
C48 C49 C50 C51 -1.9(8) . . . . ?
F50 C50 C51 C52 179.4(4) . . . . ?
C49 C50 C51 C52 0.0(7) . . . . ?
C50 C51 C52 C47 1.5(6) . . . . ?
C50 C51 C52 Ir -176.1(3) . . . . ?
C48 C47 C52 C51 -1.1(6) . . . . ?
C46 C47 C52 C51 176.4(4) . . . . ?
C48 C47 C52 Ir 176.8(3) . . . . ?
C46 C47 C52 Ir -5.7(5) . . . . ?
C32 Ir C52 C51 90.0(4) . . . . ?
N21 Ir C52 C51 9.6(4) . . . . ?
N41 Ir C52 C51 -176.0(4) . . . . ?
N8 Ir C52 C51 -88.2(4) . . . . ?
N1 Ir C52 C51 -120.4(15) . . . . ?
C32 Ir C52 C47 -87.7(3) . . . . ?
N21 Ir C52 C47 -168.1(3) . . . . ?
N41 Ir C52 C47 6.3(3) . . . . ?
N8 Ir C52 C47 94.1(3) . . . . ?
N1 Ir C52 C47 61.9(17) . . . . ?
